data_4035380
loop_
_publ_author_name
'Sakata, Yuki'
'Yasui, Eiko'
'Takatori, Kazuhiko'
'Suzuki, Yuji'
'Mizukami, Megumi'
'Nagumo, Shinji'

_publ_section_title
;
 Syntheses of Polycyclic Tetrahydrofurans by Cascade Reactions Consisting
 of Five-Membered Ring Selective Prins Cyclization and Friedel-Crafts
 Cyclization.
;
_journal_issue 16
_journal_name_full 'The Journal of organic chemistry'
_journal_page_first 9103
_journal_page_last 9118
_journal_paper_doi 10.1021/acs.joc.8b01195
_journal_volume 83
_journal_year 2018
_chemical_absolute_configuration ad
_chemical_formula_moiety 'C42 H34 N2 O5 S2'
_chemical_formula_sum 'C42 H34 N2 O5 S2'
_chemical_formula_weight 710.86
_space_group_IT_number 4
_space_group_name_Hall 'P 2yb'
_space_group_name_H-M_alt 'P 1 21 1'
_symmetry_cell_setting monoclinic
_symmetry_Int_Tables_number 4
_symmetry_space_group_name_Hall 'P 2yb'
_symmetry_space_group_name_H-M 'P 1 21 1'
_atom_sites_solution_hydrogens geom
_atom_sites_solution_primary direct
_atom_sites_solution_secondary difmap
_cell_angle_alpha 90.0000
_cell_angle_beta 105.3217(11)
_cell_angle_gamma 90.0000
_cell_formula_units_Z 2
_cell_length_a 9.00787(16)
_cell_length_b 17.6893(4)
_cell_length_c 10.8349(2)
_cell_measurement_reflns_used 24027
_cell_measurement_temperature 93
_cell_measurement_theta_max 68.22
_cell_measurement_theta_min 4.23
_cell_volume 1665.10(6)
_computing_cell_refinement 'RAPID AUTO'
_computing_data_collection 'RAPID AUTO (Rigaku, ????)'
_computing_data_reduction 'RAPID AUTO'
_computing_molecular_graphics 'CrystalStructure 4.0'
_computing_publication_material 'CrystalStructure 4.0 (Rigaku, 2010)'
_computing_structure_refinement 'SHELXL97 (Sheldrick, 2008)'
_computing_structure_solution 'SIR92 (Altomare, et al., 1994)'
_diffrn_ambient_temperature 93
_diffrn_detector_area_resol_mean 10.000
_diffrn_measured_fraction_theta_full 1.000
_diffrn_measured_fraction_theta_max 1.000
_diffrn_measurement_device_type 'Rigaku R-AXIS RAPID'
_diffrn_measurement_method \w
_diffrn_radiation_type 'Cu K\a'
_diffrn_radiation_wavelength 1.54187
_diffrn_reflns_av_R_equivalents 0.0681
_diffrn_reflns_limit_h_max 10
_diffrn_reflns_limit_h_min -10
_diffrn_reflns_limit_k_max 21
_diffrn_reflns_limit_k_min -21
_diffrn_reflns_limit_l_max 13
_diffrn_reflns_limit_l_min -13
_diffrn_reflns_number 29549
_diffrn_reflns_theta_full 68.24
_diffrn_reflns_theta_max 68.24
_diffrn_standards_number 0
_exptl_absorpt_coefficient_mu 1.875
_exptl_absorpt_correction_T_max 0.714
_exptl_absorpt_correction_T_min 0.671
_exptl_absorpt_correction_type multi-scan
_exptl_absorpt_process_details 'ABSCOR (Rigaku, 1995)'
_exptl_crystal_colour yellow
_exptl_crystal_density_diffrn 1.418
_exptl_crystal_density_method 'not measured'
_exptl_crystal_description block
_exptl_crystal_F_000 744.00
_exptl_crystal_size_max 0.280
_exptl_crystal_size_mid 0.200
_exptl_crystal_size_min 0.180
_refine_diff_density_max 0.630
_refine_diff_density_min -0.400
_refine_ls_abs_structure_details 'Flack, H. D. (1983), Acta Cryst. A39, 876-881.  2821 Friedel Pairs'
_refine_ls_abs_structure_Flack 0.02(3)
_refine_ls_extinction_method none
_refine_ls_goodness_of_fit_ref 1.073
_refine_ls_hydrogen_treatment constr
_refine_ls_number_parameters 463
_refine_ls_number_reflns 5971
_refine_ls_number_restraints 1
_refine_ls_R_factor_gt 0.0637
_refine_ls_shift/su_max 0.000
_refine_ls_structure_factor_coef Fsqd
_refine_ls_weighting_details 'w = 1/[\s^2^(Fo^2^)+(0.0876P)^2^+1.8695P] where P=(Fo^2^+2Fc^2^)/3'
_refine_ls_weighting_scheme calc
_refine_ls_wR_factor_ref 0.1706
_reflns_number_gt 5195
_reflns_number_total 5971
_reflns_threshold_expression F^2^>2.0\s(F^2^)
_cod_data_source_file jo8b01195_si_007.cif
_cod_data_source_block EY20140214_1
_cod_database_code 4035380

loop_
_symmetry_equiv_pos_site_id
_symmetry_equiv_pos_as_xyz
1 +X,+Y,+Z
2 -X,1/2+Y,-Z

loop_
_atom_site_label
_atom_site_type_symbol
_atom_site_fract_x
_atom_site_fract_y
_atom_site_fract_z
_atom_site_U_iso_or_equiv
_atom_site_adp_type
_atom_site_occupancy
_atom_site_symmetry_multiplicity
_atom_site_calc_flag
_atom_site_refinement_flags
S1 S 0.01593(13) 0.44559(7) -0.02098(11) 0.0203(3) Uani 1.0 2 d .
S2 S 0.36353(14) 0.22990(8) 0.69919(12) 0.0261(3) Uani 1.0 2 d .
O1 O 0.0856(4) 0.2471(2) 0.0513(4) 0.0229(8) Uani 1.0 2 d .
O2 O -0.0005(4) 0.5266(2) -0.0218(4) 0.0255(9) Uani 1.0 2 d .
O3 O -0.0873(4) 0.3978(3) 0.0230(4) 0.0266(9) Uani 1.0 2 d .
O4 O 0.3797(5) 0.2681(3) 0.8180(4) 0.0353(10) Uani 1.0 2 d .
O5 O 0.2320(5) 0.1849(3) 0.6451(4) 0.0309(9) Uani 1.0 2 d .
N1 N 0.1893(5) 0.4281(3) 0.0753(4) 0.0187(9) Uani 1.0 2 d .
N2 N 0.3682(5) 0.2959(3) 0.5901(4) 0.0215(10) Uani 1.0 2 d .
C1 C 0.2374(6) 0.3591(3) 0.1379(5) 0.0155(10) Uani 1.0 2 d .
C2 C 0.3912(6) 0.3577(3) 0.1847(5) 0.0171(10) Uani 1.0 2 d .
C3 C 0.4540(6) 0.4264(3) 0.1471(5) 0.0185(10) Uani 1.0 2 d .
C4 C 0.6036(6) 0.4548(3) 0.1607(5) 0.0215(11) Uani 1.0 2 d .
C5 C 0.6210(6) 0.5242(3) 0.1076(5) 0.0250(12) Uani 1.0 2 d .
C6 C 0.4914(6) 0.5668(3) 0.0439(5) 0.0240(11) Uani 1.0 2 d .
C7 C 0.3428(6) 0.5406(3) 0.0286(5) 0.0215(11) Uani 1.0 2 d .
C8 C 0.3264(6) 0.4692(3) 0.0787(5) 0.0197(11) Uani 1.0 2 d .
C9 C 0.1557(6) 0.2890(3) 0.1644(5) 0.0195(11) Uani 1.0 2 d .
C10 C 0.2929(6) 0.2386(3) 0.2456(5) 0.0190(11) Uani 1.0 2 d .
C11 C 0.2891(6) 0.1713(3) 0.1577(5) 0.0229(11) Uani 1.0 2 d .
C12 C 0.2044(6) 0.1996(3) 0.0272(6) 0.0262(12) Uani 1.0 2 d .
C13 C 0.2703(6) 0.2137(3) 0.3786(5) 0.0221(11) Uani 1.0 2 d .
C14 C 0.4432(6) 0.2927(3) 0.2754(4) 0.0149(10) Uani 1.0 2 d .
C15 C 0.3624(5) 0.2721(3) 0.4639(5) 0.0186(11) Uani 1.0 2 d .
C16 C 0.4530(6) 0.3150(3) 0.4127(5) 0.0173(10) Uani 1.0 2 d .
C17 C 0.5271(6) 0.3715(3) 0.5079(5) 0.0184(11) Uani 1.0 2 d .
C18 C 0.6293(6) 0.4316(3) 0.5081(5) 0.0210(11) Uani 1.0 2 d .
C19 C 0.6730(6) 0.4756(3) 0.6168(5) 0.0242(11) Uani 1.0 2 d .
C20 C 0.6196(6) 0.4615(3) 0.7234(5) 0.0255(12) Uani 1.0 2 d .
C21 C 0.5177(6) 0.4030(4) 0.7246(5) 0.0280(12) Uani 1.0 2 d .
C22 C 0.4745(6) 0.3582(3) 0.6175(5) 0.0206(11) Uani 1.0 2 d .
C23 C 0.5903(6) 0.2526(3) 0.2635(5) 0.0172(10) Uani 1.0 2 d .
C24 C 0.6373(6) 0.2594(3) 0.1520(5) 0.0214(11) Uani 1.0 2 d .
C25 C 0.7688(6) 0.2216(3) 0.1395(5) 0.0222(11) Uani 1.0 2 d .
C26 C 0.8496(6) 0.1755(3) 0.2372(6) 0.0252(12) Uani 1.0 2 d .
C27 C 0.8020(7) 0.1674(3) 0.3471(6) 0.0269(12) Uani 1.0 2 d .
C28 C 0.6733(6) 0.2057(3) 0.3600(5) 0.0222(11) Uani 1.0 2 d .
C29 C 0.0246(6) 0.4179(3) -0.1743(5) 0.0201(11) Uani 1.0 2 d .
C30 C 0.0900(7) 0.4654(3) -0.2471(6) 0.0314(13) Uani 1.0 2 d .
C31 C 0.0891(6) 0.4442(4) -0.3696(5) 0.0309(12) Uani 1.0 2 d .
C32 C 0.0194(6) 0.3767(3) -0.4226(5) 0.0257(12) Uani 1.0 2 d .
C33 C -0.0407(6) 0.3296(3) -0.3449(6) 0.0263(12) Uani 1.0 2 d .
C34 C -0.0360(6) 0.3484(3) -0.2216(5) 0.0222(11) Uani 1.0 2 d .
C35 C 0.0061(7) 0.3576(4) -0.5611(6) 0.0296(13) Uani 1.0 2 d .
C36 C 0.5308(6) 0.1768(4) 0.7062(5) 0.0239(12) Uani 1.0 2 d .
C37 C 0.5211(6) 0.1090(4) 0.6405(5) 0.0277(13) Uani 1.0 2 d .
C38 C 0.6549(6) 0.0709(3) 0.6386(5) 0.0253(12) Uani 1.0 2 d .
C39 C 0.7983(6) 0.0994(4) 0.7027(5) 0.0274(12) Uani 1.0 2 d .
C40 C 0.8047(7) 0.1660(4) 0.7719(5) 0.0282(13) Uani 1.0 2 d .
C41 C 0.6733(7) 0.2051(4) 0.7740(6) 0.0283(13) Uani 1.0 2 d .
C42 C 0.9443(7) 0.0581(4) 0.7004(6) 0.0352(15) Uani 1.0 2 d .
H4 H 0.6912 0.4267 0.2056 0.0258 Uiso 1.0 2 calc R
H5 H 0.7213 0.5432 0.1140 0.0300 Uiso 1.0 2 calc R
H6 H 0.5063 0.6150 0.0105 0.0288 Uiso 1.0 2 calc R
H7 H 0.2559 0.5698 -0.0140 0.0257 Uiso 1.0 2 calc R
H9 H 0.0799 0.3011 0.2143 0.0234 Uiso 1.0 2 calc R
H11A H 0.3946 0.1550 0.1590 0.0274 Uiso 1.0 2 calc R
H11B H 0.2340 0.1282 0.1837 0.0274 Uiso 1.0 2 calc R
H12A H 0.2738 0.2288 -0.0122 0.0315 Uiso 1.0 2 calc R
H12B H 0.1596 0.1571 -0.0301 0.0315 Uiso 1.0 2 calc R
H13A H 0.1606 0.2155 0.3791 0.0266 Uiso 1.0 2 calc R
H13B H 0.3113 0.1623 0.4025 0.0266 Uiso 1.0 2 calc R
H18 H 0.6670 0.4416 0.4357 0.0252 Uiso 1.0 2 calc R
H19 H 0.7416 0.5167 0.6187 0.0290 Uiso 1.0 2 calc R
H20 H 0.6534 0.4925 0.7971 0.0306 Uiso 1.0 2 calc R
H21 H 0.4792 0.3941 0.7968 0.0335 Uiso 1.0 2 calc R
H24 H 0.5798 0.2898 0.0837 0.0257 Uiso 1.0 2 calc R
H25 H 0.8025 0.2276 0.0641 0.0266 Uiso 1.0 2 calc R
H26 H 0.9383 0.1492 0.2285 0.0302 Uiso 1.0 2 calc R
H27 H 0.8576 0.1355 0.4140 0.0323 Uiso 1.0 2 calc R
H28 H 0.6410 0.1998 0.4361 0.0267 Uiso 1.0 2 calc R
H30 H 0.1348 0.5121 -0.2129 0.0376 Uiso 1.0 2 calc R
H31 H 0.1366 0.4759 -0.4189 0.0370 Uiso 1.0 2 calc R
H33 H -0.0864 0.2830 -0.3786 0.0316 Uiso 1.0 2 calc R
H34 H -0.0737 0.3145 -0.1691 0.0266 Uiso 1.0 2 calc R
H35A H -0.0218 0.3042 -0.5765 0.0355 Uiso 1.0 2 calc R
H35B H 0.1050 0.3669 -0.5801 0.0355 Uiso 1.0 2 calc R
H35C H -0.0734 0.3892 -0.6165 0.0355 Uiso 1.0 2 calc R
H37 H 0.4235 0.0887 0.5971 0.0332 Uiso 1.0 2 calc R
H38 H 0.6485 0.0247 0.5928 0.0304 Uiso 1.0 2 calc R
H40 H 0.9020 0.1849 0.8189 0.0339 Uiso 1.0 2 calc R
H41 H 0.6797 0.2508 0.8210 0.0340 Uiso 1.0 2 calc R
H42A H 0.9902 0.0359 0.7848 0.0422 Uiso 1.0 2 calc R
H42B H 1.0171 0.0937 0.6791 0.0422 Uiso 1.0 2 calc R
H42C H 0.9203 0.0179 0.6360 0.0422 Uiso 1.0 2 calc R

loop_
_atom_site_aniso_label
_atom_site_aniso_U_11
_atom_site_aniso_U_22
_atom_site_aniso_U_33
_atom_site_aniso_U_12
_atom_site_aniso_U_13
_atom_site_aniso_U_23
S1 0.0165(6) 0.0245(7) 0.0183(6) 0.0039(5) 0.0019(4) 0.0004(5)
S2 0.0254(7) 0.0364(8) 0.0176(6) -0.0028(6) 0.0072(5) 0.0057(6)
O1 0.0183(17) 0.025(2) 0.0225(18) -0.0015(15) 0.0006(14) -0.0022(15)
O2 0.029(2) 0.023(2) 0.0215(19) 0.0107(16) 0.0020(15) -0.0023(16)
O3 0.0162(18) 0.035(3) 0.028(2) 0.0024(16) 0.0041(15) -0.0000(17)
O4 0.037(3) 0.054(3) 0.0174(19) 0.001(2) 0.0108(17) 0.0056(18)
O5 0.029(2) 0.039(3) 0.026(2) -0.0066(18) 0.0092(16) 0.0073(18)
N1 0.017(2) 0.019(3) 0.020(2) -0.0000(17) 0.0030(16) 0.0040(17)
N2 0.022(3) 0.032(3) 0.011(2) -0.0016(19) 0.0052(16) 0.0032(18)
C1 0.020(3) 0.014(3) 0.015(3) 0.0008(19) 0.0072(18) 0.0021(19)
C2 0.018(3) 0.016(3) 0.015(3) 0.001(2) 0.0010(19) 0.000(2)
C3 0.021(3) 0.019(3) 0.014(3) -0.000(2) 0.0014(18) -0.0029(19)
C4 0.020(3) 0.027(3) 0.017(3) 0.005(3) 0.0034(18) 0.000(3)
C5 0.024(3) 0.028(3) 0.024(3) -0.004(3) 0.008(2) -0.001(3)
C6 0.034(3) 0.019(3) 0.019(3) -0.001(3) 0.008(3) -0.004(3)
C7 0.031(3) 0.020(3) 0.012(3) 0.003(3) 0.003(2) 0.001(2)
C8 0.017(3) 0.017(3) 0.022(3) 0.0005(19) -0.0006(19) -0.0028(19)
C9 0.020(3) 0.021(3) 0.018(3) -0.000(2) 0.006(2) -0.002(2)
C10 0.026(3) 0.017(3) 0.013(3) -0.002(3) 0.0045(19) -0.003(2)
C11 0.018(3) 0.016(3) 0.033(3) -0.005(2) 0.004(3) -0.002(3)
C12 0.021(3) 0.022(3) 0.034(4) -0.001(3) 0.005(3) -0.004(3)
C13 0.024(3) 0.026(3) 0.015(3) 0.000(2) 0.0027(19) 0.005(2)
C14 0.020(3) 0.018(3) 0.008(3) 0.001(2) 0.0060(18) 0.0014(19)
C15 0.012(3) 0.031(3) 0.014(3) 0.004(2) 0.0060(18) 0.001(2)
C16 0.014(3) 0.022(3) 0.015(3) 0.0045(19) 0.0021(19) 0.001(2)
C17 0.016(3) 0.017(3) 0.019(3) 0.004(2) -0.0018(19) 0.002(2)
C18 0.018(3) 0.017(3) 0.025(3) -0.001(2) 0.0005(19) -0.002(2)
C19 0.028(3) 0.017(3) 0.022(3) 0.006(3) -0.003(2) 0.002(2)
C20 0.030(3) 0.025(3) 0.017(3) 0.003(3) -0.002(2) -0.006(2)
C21 0.030(3) 0.033(4) 0.020(3) 0.002(3) 0.006(3) -0.002(3)
C22 0.021(3) 0.022(3) 0.017(3) 0.004(2) 0.0011(19) 0.000(2)
C23 0.018(3) 0.017(3) 0.017(3) -0.0016(19) 0.0047(19) -0.0020(19)
C24 0.022(3) 0.021(3) 0.021(3) -0.000(2) 0.005(2) 0.003(2)
C25 0.024(3) 0.025(3) 0.019(3) -0.006(3) 0.009(2) -0.005(3)
C26 0.017(3) 0.021(3) 0.037(3) 0.001(2) 0.007(3) -0.006(3)
C27 0.024(3) 0.022(3) 0.031(3) 0.001(3) 0.001(3) 0.006(3)
C28 0.020(3) 0.022(3) 0.024(3) -0.004(2) 0.004(2) -0.001(2)
C29 0.013(3) 0.030(3) 0.012(3) 0.002(2) -0.0051(18) 0.002(2)
C30 0.037(3) 0.022(4) 0.031(3) -0.002(3) 0.001(3) -0.003(3)
C31 0.038(3) 0.026(3) 0.029(3) -0.003(3) 0.008(3) -0.001(3)
C32 0.027(3) 0.028(3) 0.021(3) 0.006(3) 0.005(3) 0.001(3)
C33 0.027(3) 0.023(3) 0.026(3) 0.002(3) 0.002(3) -0.001(3)
C34 0.021(3) 0.020(3) 0.024(3) 0.003(2) 0.004(2) -0.001(2)
C35 0.032(3) 0.031(4) 0.025(3) 0.004(3) 0.007(3) -0.001(3)
C36 0.024(3) 0.028(3) 0.018(3) -0.002(3) 0.002(2) 0.009(3)
C37 0.022(3) 0.033(4) 0.025(3) -0.011(3) -0.000(3) 0.005(3)
C38 0.033(3) 0.022(3) 0.018(3) -0.005(3) -0.000(3) 0.002(3)
C39 0.027(3) 0.031(3) 0.021(3) -0.003(3) 0.001(2) 0.016(3)
C40 0.024(3) 0.027(3) 0.028(3) -0.006(3) -0.003(3) 0.008(3)
C41 0.028(3) 0.026(3) 0.027(3) -0.003(3) -0.000(3) 0.005(3)
C42 0.032(4) 0.036(4) 0.031(4) -0.003(3) -0.002(3) 0.007(3)

loop_
_atom_type_symbol
_atom_type_description
_atom_type_scat_dispersion_real
_atom_type_scat_dispersion_imag
_atom_type_scat_source
C C 0.0181 0.0091
;
International Tables for Crystallography
(1992, Vol. C, Tables 4.2.6.8 and 6.1.1.4)
;
H H 0.0000 0.0000
;
International Tables for Crystallography
(1992, Vol. C, Table 6.1.1.4)
;
N N 0.0311 0.0180
;
International Tables for Crystallography
(1992, Vol. C, Tables 4.2.6.8 and 6.1.1.4)
;
O O 0.0492 0.0322
;
International Tables for Crystallography
(1992, Vol. C, Tables 4.2.6.8 and 6.1.1.4)
;
S S 0.3331 0.5567
;
International Tables for Crystallography
(1992, Vol. C, Tables 4.2.6.8 and 6.1.1.4)
;

loop_
_geom_angle_atom_site_label_1
_geom_angle_atom_site_label_2
_geom_angle_atom_site_label_3
_geom_angle
_geom_angle_publ_flag
O2 S1 O3 121.1(3) yes
O2 S1 N1 105.5(2) yes
O2 S1 C29 107.6(3) yes
O3 S1 N1 105.5(2) yes
O3 S1 C29 110.3(3) yes
N1 S1 C29 105.8(3) yes
O4 S2 O5 120.9(3) yes
O4 S2 N2 107.0(3) yes
O4 S2 C36 109.4(3) yes
O5 S2 N2 106.0(2) yes
O5 S2 C36 109.3(3) yes
N2 S2 C36 102.8(3) yes
C9 O1 C12 106.1(4) yes
S1 N1 C1 125.6(4) yes
S1 N1 C8 125.9(4) yes
C1 N1 C8 106.0(4) yes
S2 N2 C15 118.3(4) yes
S2 N2 C22 122.0(3) yes
C15 N2 C22 106.2(5) yes
N1 C1 C2 110.6(5) yes
N1 C1 C9 134.5(4) yes
C2 C1 C9 114.8(4) yes
C1 C2 C3 108.7(4) yes
C1 C2 C14 111.8(5) yes
C3 C2 C14 138.6(4) yes
C2 C3 C4 134.9(5) yes
C2 C3 C8 105.9(4) yes
C4 C3 C8 119.2(5) yes
C3 C4 C5 118.9(5) yes
C4 C5 C6 120.6(5) yes
C5 C6 C7 122.0(5) yes
C6 C7 C8 117.0(5) yes
N1 C8 C3 108.7(4) yes
N1 C8 C7 129.1(4) yes
C3 C8 C7 122.2(5) yes
O1 C9 C1 112.9(4) yes
O1 C9 C10 106.7(4) yes
C1 C9 C10 102.7(4) yes
C9 C10 C11 102.0(4) yes
C9 C10 C13 113.3(5) yes
C9 C10 C14 105.5(4) yes
C11 C10 C13 111.6(5) yes
C11 C10 C14 117.9(5) yes
C13 C10 C14 106.7(4) yes
C10 C11 C12 104.5(4) yes
O1 C12 C11 103.9(5) yes
C10 C13 C15 100.9(4) yes
C2 C14 C10 102.8(4) yes
C2 C14 C16 111.6(4) yes
C2 C14 C23 115.1(5) yes
C10 C14 C16 100.3(4) yes
C10 C14 C23 113.9(4) yes
C16 C14 C23 111.9(4) yes
N2 C15 C13 132.8(5) yes
N2 C15 C16 111.1(5) yes
C13 C15 C16 116.0(5) yes
C14 C16 C15 112.0(4) yes
C14 C16 C17 139.9(5) yes
C15 C16 C17 108.0(5) yes
C16 C17 C18 133.9(5) yes
C16 C17 C22 106.7(5) yes
C18 C17 C22 119.4(5) yes
C17 C18 C19 117.8(5) yes
C18 C19 C20 121.7(5) yes
C19 C20 C21 121.3(5) yes
C20 C21 C22 117.6(6) yes
N2 C22 C17 108.0(4) yes
N2 C22 C21 129.8(5) yes
C17 C22 C21 122.1(5) yes
C14 C23 C24 120.1(4) yes
C14 C23 C28 121.1(5) yes
C24 C23 C28 118.6(5) yes
C23 C24 C25 120.3(5) yes
C24 C25 C26 119.8(6) yes
C25 C26 C27 120.2(5) yes
C26 C27 C28 119.9(5) yes
C23 C28 C27 121.1(6) yes
S1 C29 C30 120.1(4) yes
S1 C29 C34 119.1(5) yes
C30 C29 C34 120.8(5) yes
C29 C30 C31 119.2(5) yes
C30 C31 C32 121.0(6) yes
C31 C32 C33 117.9(5) yes
C31 C32 C35 120.4(6) yes
C33 C32 C35 121.7(5) yes
C32 C33 C34 121.9(5) yes
C29 C34 C33 119.0(6) yes
S2 C36 C37 120.2(4) yes
S2 C36 C41 119.3(5) yes
C37 C36 C41 120.4(5) yes
C36 C37 C38 119.4(5) yes
C37 C38 C39 120.9(5) yes
C38 C39 C40 118.5(6) yes
C38 C39 C42 121.0(5) yes
C40 C39 C42 120.4(5) yes
C39 C40 C41 121.4(5) yes
C36 C41 C40 119.2(6) yes
C3 C4 H4 120.550 no
C5 C4 H4 120.540 no
C4 C5 H5 119.676 no
C6 C5 H5 119.688 no
C5 C6 H6 119.015 no
C7 C6 H6 119.019 no
C6 C7 H7 121.487 no
C8 C7 H7 121.492 no
O1 C9 H9 111.363 no
C1 C9 H9 111.357 no
C10 C9 H9 111.361 no
C10 C11 H11A 110.855 no
C10 C11 H11B 110.852 no
C12 C11 H11A 110.862 no
C12 C11 H11B 110.857 no
H11A C11 H11B 108.900 no
O1 C12 H12A 110.972 no
O1 C12 H12B 110.974 no
C11 C12 H12A 110.976 no
C11 C12 H12B 110.967 no
H12A C12 H12B 108.981 no
C10 C13 H13A 111.584 no
C10 C13 H13B 111.591 no
C15 C13 H13A 111.593 no
C15 C13 H13B 111.590 no
H13A C13 H13B 109.393 no
C17 C18 H18 121.085 no
C19 C18 H18 121.079 no
C18 C19 H19 119.151 no
C20 C19 H19 119.164 no
C19 C20 H20 119.347 no
C21 C20 H20 119.352 no
C20 C21 H21 121.180 no
C22 C21 H21 121.188 no
C23 C24 H24 119.825 no
C25 C24 H24 119.830 no
C24 C25 H25 120.119 no
C26 C25 H25 120.122 no
C25 C26 H26 119.887 no
C27 C26 H26 119.890 no
C26 C27 H27 120.053 no
C28 C27 H27 120.051 no
C23 C28 H28 119.448 no
C27 C28 H28 119.457 no
C29 C30 H30 120.411 no
C31 C30 H30 120.414 no
C30 C31 H31 119.498 no
C32 C31 H31 119.503 no
C32 C33 H33 119.056 no
C34 C33 H33 119.054 no
C29 C34 H34 120.488 no
C33 C34 H34 120.495 no
C32 C35 H35A 109.468 no
C32 C35 H35B 109.474 no
C32 C35 H35C 109.468 no
H35A C35 H35B 109.477 no
H35A C35 H35C 109.473 no
H35B C35 H35C 109.467 no
C36 C37 H37 120.292 no
C38 C37 H37 120.294 no
C37 C38 H38 119.535 no
C39 C38 H38 119.535 no
C39 C40 H40 119.280 no
C41 C40 H40 119.275 no
C36 C41 H41 120.415 no
C40 C41 H41 120.419 no
C39 C42 H42A 109.474 no
C39 C42 H42B 109.470 no
C39 C42 H42C 109.473 no
H42A C42 H42B 109.474 no
H42A C42 H42C 109.467 no
H42B C42 H42C 109.470 no

loop_
_geom_bond_atom_site_label_1
_geom_bond_atom_site_label_2
_geom_bond_distance
_geom_bond_publ_flag
S1 O2 1.440(4) yes
S1 O3 1.429(4) yes
S1 N1 1.662(4) yes
S1 C29 1.754(6) yes
S2 O4 1.426(4) yes
S2 O5 1.419(4) yes
S2 N2 1.669(5) yes
S2 C36 1.761(6) yes
O1 C9 1.429(6) yes
O1 C12 1.439(7) yes
N1 C1 1.408(6) yes
N1 C8 1.425(7) yes
N2 C15 1.419(7) yes
N2 C22 1.438(7) yes
C1 C2 1.344(7) yes
C1 C9 1.508(7) yes
C2 C3 1.444(7) yes
C2 C14 1.505(7) yes
C3 C4 1.409(7) yes
C3 C8 1.412(7) yes
C4 C5 1.381(8) yes
C5 C6 1.408(7) yes
C6 C7 1.384(8) yes
C7 C8 1.398(8) yes
C9 C10 1.587(7) yes
C10 C11 1.520(8) yes
C10 C13 1.571(8) yes
C10 C14 1.618(7) yes
C11 C12 1.504(7) yes
C13 C15 1.485(7) yes
C14 C16 1.519(7) yes
C14 C23 1.538(7) yes
C15 C16 1.337(8) yes
C16 C17 1.465(7) yes
C17 C18 1.406(7) yes
C17 C22 1.410(8) yes
C18 C19 1.380(7) yes
C19 C20 1.387(8) yes
C20 C21 1.385(8) yes
C21 C22 1.373(8) yes
C23 C24 1.387(8) yes
C23 C28 1.389(7) yes
C24 C25 1.396(8) yes
C25 C26 1.382(7) yes
C26 C27 1.375(9) yes
C27 C28 1.381(8) yes
C29 C30 1.386(8) yes
C29 C34 1.386(7) yes
C30 C31 1.378(9) yes
C31 C32 1.400(8) yes
C32 C33 1.392(9) yes
C32 C35 1.512(8) yes
C33 C34 1.367(8) yes
C36 C37 1.386(8) yes
C36 C41 1.393(7) yes
C37 C38 1.385(8) yes
C38 C39 1.390(7) yes
C39 C40 1.390(8) yes
C39 C42 1.510(9) yes
C40 C41 1.377(9) yes
C4 H4 0.950 no
C5 H5 0.950 no
C6 H6 0.950 no
C7 H7 0.950 no
C9 H9 1.000 no
C11 H11A 0.990 no
C11 H11B 0.990 no
C12 H12A 0.990 no
C12 H12B 0.990 no
C13 H13A 0.990 no
C13 H13B 0.990 no
C18 H18 0.950 no
C19 H19 0.950 no
C20 H20 0.950 no
C21 H21 0.950 no
C24 H24 0.950 no
C25 H25 0.950 no
C26 H26 0.950 no
C27 H27 0.950 no
C28 H28 0.950 no
C30 H30 0.950 no
C31 H31 0.950 no
C33 H33 0.950 no
C34 H34 0.950 no
C35 H35A 0.980 no
C35 H35B 0.980 no
C35 H35C 0.980 no
C37 H37 0.950 no
C38 H38 0.950 no
C40 H40 0.950 no
C41 H41 0.950 no
C42 H42A 0.980 no
C42 H42B 0.980 no
C42 H42C 0.980 no

loop_
_geom_contact_atom_site_label_1
_geom_contact_atom_site_label_2
_geom_contact_distance
_geom_contact_publ_flag
_geom_contact_site_symmetry_2
S1 C7 3.309(6) no .
S1 C9 3.458(5) no .
S2 C13 3.364(5) no .
S2 C21 3.343(6) no .
O1 O3 3.061(6) no .
O1 N1 3.326(6) no .
O1 C2 3.375(6) no .
O1 C13 3.546(6) no .
O1 C14 3.576(5) no .
O1 C34 3.382(7) no .
O2 C7 3.005(7) no .
O2 C8 3.032(6) no .
O2 C30 2.973(8) no .
O3 C1 2.941(6) no .
O3 C9 3.012(6) no .
O3 C34 2.941(7) no .
O4 C21 2.989(8) no .
O4 C22 2.995(7) no .
O4 C41 3.022(8) no .
O5 C13 3.041(7) no .
O5 C15 2.973(7) no .
O5 C37 2.942(7) no .
N1 C30 3.433(7) no .
N2 C37 3.568(8) no .
N2 C41 3.348(7) no .
C1 C11 3.353(7) no .
C1 C12 3.049(8) no .
C1 C16 3.192(6) no .
C1 C29 3.574(6) no .
C2 C11 3.416(7) no .
C2 C12 3.471(7) no .
C2 C15 3.454(7) no .
C2 C17 3.400(7) no .
C2 C24 2.913(8) no .
C3 C6 2.780(8) no .
C3 C16 3.490(7) no .
C3 C23 3.424(7) no .
C3 C24 3.378(7) no .
C4 C7 2.845(7) no .
C4 C14 3.579(8) no .
C4 C24 3.474(8) no .
C5 C8 2.765(8) no .
C7 C30 3.505(7) no .
C8 C29 3.434(6) no .
C9 C15 3.300(6) no .
C9 C16 3.288(6) no .
C10 C24 3.529(8) no .
C10 C28 3.373(7) no .
C11 C23 3.017(7) no .
C11 C24 3.518(8) no .
C12 C14 3.393(7) no .
C13 C23 3.499(8) no .
C15 C23 3.378(8) no .
C15 C28 3.488(8) no .
C15 C36 3.152(7) no .
C15 C37 3.548(8) no .
C16 C28 2.934(8) no .
C17 C20 2.765(7) no .
C17 C23 3.544(8) no .
C18 C21 2.831(9) no .
C19 C22 2.742(8) no .
C22 C36 3.350(8) no .
C22 C41 3.437(8) no .
C23 C26 2.784(8) no .
C24 C27 2.768(7) no .
C25 C28 2.759(9) no .
C29 C32 2.775(8) no .
C30 C33 2.762(8) no .
C31 C34 2.769(9) no .
C36 C39 2.780(8) no .
C37 C40 2.766(8) no .
C38 C41 2.772(8) no .
O1 C25 3.271(7) no 1_455
O1 C26 3.528(8) no 1_455
O2 C12 3.562(7) no 2_555
O2 C42 3.429(7) no 2_656
O4 C12 3.315(8) no 1_556
O5 C33 3.569(7) no 1_556
O5 C42 3.596(8) no 1_455
N2 C32 3.421(7) no 1_556
N2 C35 3.419(7) no 1_556
C6 C36 3.383(8) no 2_656
C6 C37 3.531(8) no 2_656
C7 C40 3.588(9) no 2_656
C8 C38 3.518(8) no 2_656
C12 O2 3.562(7) no 2_545
C12 O4 3.315(8) no 1_554
C15 C35 3.492(8) no 1_556
C18 C32 3.530(7) no 1_656
C18 C33 3.483(7) no 1_656
C19 C29 3.522(7) no 1_656
C19 C33 3.596(8) no 1_656
C19 C34 3.546(7) no 1_656
C25 O1 3.271(7) no 1_655
C26 O1 3.528(8) no 1_655
C29 C19 3.522(7) no 1_454
C32 N2 3.421(7) no 1_554
C32 C18 3.530(7) no 1_454
C33 O5 3.569(7) no 1_554
C33 C18 3.483(7) no 1_454
C33 C19 3.596(8) no 1_454
C33 C40 3.584(9) no 1_454
C34 C19 3.546(7) no 1_454
C34 C40 3.525(8) no 1_454
C35 N2 3.419(7) no 1_554
C35 C15 3.492(8) no 1_554
C36 C6 3.383(8) no 2_646
C37 C6 3.531(8) no 2_646
C38 C8 3.518(8) no 2_646
C40 C7 3.588(9) no 2_646
C40 C33 3.584(9) no 1_656
C40 C34 3.525(8) no 1_656
C42 O2 3.429(7) no 2_646
C42 O5 3.596(8) no 1_655
S1 H7 3.0699 no .
S1 H9 3.5477 no .
S1 H30 2.8336 no .
S1 H34 2.8149 no .
S2 H13A 3.4761 no .
S2 H13B 3.3448 no .
S2 H21 3.1720 no .
S2 H37 2.8402 no .
S2 H41 2.8291 no .
O1 H11A 3.1702 no .
O1 H11B 2.6947 no .
O1 H13A 3.4813 no .
O1 H34 2.7142 no .
O2 H7 2.4134 no .
O2 H30 2.6774 no .
O3 H9 2.7996 no .
O3 H34 2.5799 no .
O4 H21 2.4368 no .
O4 H41 2.7112 no .
O5 H13A 2.8347 no .
O5 H13B 2.9284 no .
O5 H37 2.5716 no .
N1 H7 2.8088 no .
N1 H9 3.0119 no .
N1 H30 3.3742 no .
N2 H13A 2.9136 no .
N2 H13B 3.0712 no .
N2 H21 2.8019 no .
N2 H41 3.3249 no .
C1 H12A 2.8885 no .
C1 H24 3.5097 no .
C2 H4 2.9187 no .
C2 H9 3.0732 no .
C2 H11A 3.5970 no .
C2 H12A 3.1110 no .
C2 H18 3.4931 no .
C2 H24 2.5519 no .
C3 H5 3.2640 no .
C3 H7 3.3200 no .
C3 H18 3.2192 no .
C3 H24 2.8293 no .
C4 H6 3.2703 no .
C4 H18 2.8916 no .
C4 H24 3.0275 no .
C5 H7 3.3033 no .
C6 H4 3.2838 no .
C7 H5 3.2885 no .
C7 H30 2.8323 no .
C8 H4 3.2957 no .
C8 H6 3.2342 no .
C8 H30 3.2643 no .
C9 H11A 3.2116 no .
C9 H11B 2.9247 no .
C9 H12A 2.6461 no .
C9 H12B 3.1502 no .
C9 H13A 2.6548 no .
C9 H13B 3.4247 no .
C10 H12A 2.7580 no .
C10 H12B 3.2477 no .
C10 H28 3.3388 no .
C11 H9 3.1323 no .
C11 H13A 3.0285 no .
C11 H13B 2.6112 no .
C12 H9 3.1298 no .
C12 H34 3.4804 no .
C13 H9 2.6244 no .
C13 H11A 3.0659 no .
C13 H11B 2.5477 no .
C13 H28 3.2407 no .
C13 H37 3.2666 no .
C14 H4 3.4749 no .
C14 H9 3.1663 no .
C14 H11A 2.7234 no .
C14 H11B 3.4663 no .
C14 H12A 3.2863 no .
C14 H13A 3.3342 no .
C14 H13B 3.0807 no .
C14 H18 3.4893 no .
C14 H24 2.6798 no .
C14 H28 2.6964 no .
C15 H9 3.2273 no .
C15 H28 2.9036 no .
C15 H37 3.5343 no .
C16 H9 3.4873 no .
C16 H13A 3.1083 no .
C16 H13B 2.9773 no .
C16 H18 2.9224 no .
C16 H28 2.6196 no .
C17 H19 3.2464 no .
C17 H21 3.2956 no .
C17 H28 3.3638 no .
C18 H4 3.4674 no .
C18 H20 3.2631 no .
C19 H21 3.2763 no .
C20 H18 3.2749 no .
C21 H19 3.2636 no .
C21 H41 3.1075 no .
C22 H18 3.2969 no .
C22 H20 3.2197 no .
C22 H41 3.1193 no .
C23 H4 3.3167 no .
C23 H11A 2.5130 no .
C23 H12A 3.5676 no .
C23 H25 3.2709 no .
C23 H27 3.2669 no .
C24 H4 3.0313 no .
C24 H11A 2.8774 no .
C24 H12A 3.3320 no .
C24 H26 3.2621 no .
C24 H28 3.2460 no .
C25 H27 3.2483 no .
C26 H24 3.2595 no .
C26 H28 3.2395 no .
C27 H25 3.2478 no .
C28 H11A 2.9929 no .
C28 H13B 3.4968 no .
C28 H24 3.2484 no .
C28 H26 3.2430 no .
C29 H7 3.5599 no .
C29 H31 3.2415 no .
C29 H33 3.2286 no .
C30 H7 3.1666 no .
C30 H34 3.2679 no .
C31 H33 3.2501 no .
C31 H35A 3.3123 no .
C31 H35B 2.6956 no .
C31 H35C 2.8593 no .
C32 H30 3.2762 no .
C32 H34 3.2673 no .
C33 H31 3.2510 no .
C33 H35A 2.5983 no .
C33 H35B 3.2286 no .
C33 H35C 3.0664 no .
C34 H30 3.2683 no .
C35 H31 2.6790 no .
C35 H33 2.6868 no .
C36 H13B 3.3708 no .
C36 H28 3.3539 no .
C36 H38 3.2494 no .
C36 H40 3.2451 no .
C37 H13B 2.9214 no .
C37 H28 3.1488 no .
C37 H41 3.2695 no .
C38 H27 3.5924 no .
C38 H28 3.1433 no .
C38 H40 3.2465 no .
C38 H42A 3.0799 no .
C38 H42B 3.2007 no .
C38 H42C 2.5748 no .
C39 H27 3.3703 no .
C39 H28 3.3681 no .
C39 H37 3.2712 no .
C39 H41 3.2692 no .
C40 H28 3.5968 no .
C40 H38 3.2481 no .
C40 H42A 2.8253 no .
C40 H42B 2.7061 no .
C40 H42C 3.3051 no .
C41 H28 3.5961 no .
C41 H37 3.2697 no .
C42 H27 3.2917 no .
C42 H38 2.6768 no .
C42 H40 2.6616 no .
H4 H5 2.3345 no .
H4 H18 2.5725 no .
H4 H24 2.8136 no .
H5 H6 2.3395 no .
H6 H7 2.3409 no .
H7 H30 2.3736 no .
H9 H11B 3.4116 no .
H9 H13A 2.3077 no .
H9 H13B 3.5054 no .
H11A H12A 2.2934 no .
H11A H12B 2.5273 no .
H11A H13B 2.9302 no .
H11A H24 3.1385 no .
H11A H28 3.3235 no .
H11B H12A 2.8639 no .
H11B H12B 2.2923 no .
H11B H13A 2.8367 no .
H11B H13B 2.3660 no .
H12A H24 2.8863 no .
H12A H34 3.4892 no .
H12B H34 3.5725 no .
H13B H28 2.9700 no .
H13B H37 2.4565 no .
H18 H19 2.3328 no .
H19 H20 2.3152 no .
H20 H21 2.3426 no .
H21 H41 3.0834 no .
H24 H25 2.3459 no .
H25 H26 2.3325 no .
H26 H27 2.3242 no .
H27 H28 2.3235 no .
H27 H42B 2.9466 no .
H27 H42C 3.1164 no .
H28 H37 3.5418 no .
H28 H38 3.5240 no .
H30 H31 2.3271 no .
H31 H35A 3.5895 no .
H31 H35B 2.5662 no .
H31 H35C 2.8931 no .
H33 H34 2.3105 no .
H33 H35A 2.3950 no .
H33 H35B 3.4548 no .
H33 H35C 3.2177 no .
H37 H38 2.3329 no .
H38 H42A 3.2334 no .
H38 H42B 3.4276 no .
H38 H42C 2.3708 no .
H40 H41 2.3222 no .
H40 H42A 2.8061 no .
H40 H42B 2.6085 no .
H40 H42C 3.5856 no .
S1 H20 3.4404 no 1_454
S1 H42A 3.0295 no 2_656
S2 H12A 3.4304 no 1_556
O1 H25 2.6126 no 1_455
O1 H26 3.1292 no 1_455
O1 H40 2.8436 no 1_454
O2 H5 3.2377 no 1_455
O2 H11B 2.9634 no 2_555
O2 H12B 2.8512 no 2_555
O2 H20 3.2715 no 1_454
O2 H26 3.2713 no 2_655
O2 H40 3.5264 no 2_656
O2 H42A 2.5506 no 2_656
O3 H4 3.2008 no 1_455
O3 H5 3.3855 no 1_455
O3 H20 3.3515 no 1_454
O3 H25 3.2365 no 1_455
O3 H42A 3.1789 no 2_656
O4 H6 3.2905 no 2_646
O4 H12A 2.3885 no 1_556
O4 H12B 3.4949 no 1_556
O4 H24 2.9907 no 1_556
O5 H5 3.5613 no 2_646
O5 H33 3.3035 no 1_556
O5 H35A 3.5424 no 1_556
O5 H42B 2.6196 no 1_455
N1 H42A 3.1374 no 2_656
N2 H35A 3.5034 no 1_556
N2 H35B 2.8793 no 1_556
C1 H35B 3.5640 no 1_556
C4 H35C 3.4530 no 1_656
C4 H37 3.5919 no 2_656
C5 H12B 3.3192 no 2_655
C5 H20 3.4982 no 1_554
C5 H37 3.5192 no 2_656
C5 H42A 3.3931 no 2_756
C6 H11A 3.0849 no 2_655
C6 H12B 3.5644 no 2_655
C9 H25 3.2641 no 1_455
C9 H26 3.3385 no 1_455
C9 H35A 3.5895 no 1_556
C9 H35B 3.2305 no 1_556
C10 H26 3.5251 no 1_455
C11 H6 3.0794 no 2_645
C11 H20 3.2217 no 2_646
C11 H26 3.4650 no 1_455
C12 H5 3.3132 no 2_645
C12 H6 3.1232 no 2_645
C12 H40 3.0553 no 1_454
C13 H19 3.4866 no 2_646
C13 H26 3.2124 no 1_455
C13 H35A 3.2251 no 1_556
C13 H35B 3.1799 no 1_556
C15 H35A 3.4190 no 1_556
C15 H35B 2.7975 no 1_556
C16 H35B 3.2867 no 1_556
C17 H38 3.1810 no 2_656
C18 H35C 3.3863 no 1_656
C18 H37 2.9936 no 2_656
C18 H38 2.9529 no 2_656
C19 H11B 3.4203 no 2_656
C19 H13B 3.3136 no 2_656
C19 H37 3.0108 no 2_656
C19 H38 3.2898 no 2_656
C20 H11B 3.2787 no 2_656
C22 H35B 3.4527 no 1_556
C23 H35A 3.5838 no 1_656
C24 H6 3.1762 no 2_645
C25 H6 3.1951 no 2_645
C25 H7 2.9910 no 2_645
C25 H9 3.0474 no 1_655
C25 H35A 3.4779 no 1_656
C25 H41 3.3696 no 1_554
C26 H7 3.0050 no 2_645
C26 H9 3.0946 no 1_655
C26 H13A 2.9050 no 1_655
C26 H30 2.9087 no 2_645
C26 H35A 3.0604 no 1_656
C27 H13A 3.2694 no 1_655
C27 H30 3.2283 no 2_645
C27 H31 3.4873 no 2_645
C27 H33 3.5280 no 1_656
C27 H35A 2.8927 no 1_656
C28 H33 3.3674 no 1_656
C28 H35A 3.1708 no 1_656
C29 H19 3.4008 no 1_454
C29 H20 3.5311 no 1_454
C30 H19 3.2212 no 1_454
C30 H26 3.2717 no 2_655
C31 H19 3.3548 no 1_454
C31 H27 3.4695 no 2_655
C31 H42C 3.1472 no 2_655
C32 H18 3.3435 no 1_454
C32 H42C 3.5419 no 2_655
C33 H40 3.2324 no 1_454
C34 H40 3.0002 no 1_454
C34 H41 3.2212 no 1_454
C35 H4 3.4848 no 1_454
C35 H9 2.8662 no 1_554
C35 H13A 3.0248 no 1_554
C35 H18 3.3896 no 1_454
C35 H42C 3.0699 no 2_655
C36 H6 3.3577 no 2_646
C37 H18 3.4019 no 2_646
C37 H19 3.5543 no 2_646
C39 H7 3.5720 no 2_646
C39 H33 3.5896 no 1_656
C40 H7 3.2904 no 2_646
C40 H12B 3.3499 no 1_656
C40 H25 3.3530 no 1_556
C40 H33 2.9581 no 1_656
C40 H34 2.8526 no 1_656
C41 H6 3.5509 no 2_646
C41 H7 3.4668 no 2_646
C41 H25 3.0758 no 1_556
C41 H33 3.3475 no 1_656
C41 H34 2.9279 no 1_656
C42 H5 3.1596 no 2_746
C42 H12B 3.5160 no 1_656
C42 H31 3.2826 no 2_645
C42 H35C 3.4144 no 2_645
H4 O3 3.2008 no 1_655
H4 C35 3.4848 no 1_656
H4 H35C 2.5476 no 1_656
H4 H42A 3.4382 no 2_756
H5 O2 3.2377 no 1_655
H5 O3 3.3855 no 1_655
H5 O5 3.5613 no 2_656
H5 C12 3.3132 no 2_655
H5 C42 3.1596 no 2_756
H5 H11A 3.4813 no 2_655
H5 H12A 3.4667 no 2_655
H5 H12B 2.5590 no 2_655
H5 H20 3.4447 no 1_554
H5 H42A 2.5430 no 2_756
H5 H42B 2.9289 no 2_756
H6 O4 3.2905 no 2_656
H6 C11 3.0794 no 2_655
H6 C12 3.1232 no 2_655
H6 C24 3.1762 no 2_655
H6 C25 3.1951 no 2_655
H6 C36 3.3577 no 2_656
H6 C41 3.5509 no 2_656
H6 H11A 2.3525 no 2_655
H6 H11B 3.5426 no 2_655
H6 H12A 2.8202 no 2_655
H6 H12B 3.0520 no 2_655
H6 H24 3.2840 no 2_655
H6 H25 3.3427 no 2_655
H7 C25 2.9910 no 2_655
H7 C26 3.0050 no 2_655
H7 C39 3.5720 no 2_656
H7 C40 3.2904 no 2_656
H7 C41 3.4668 no 2_656
H7 H25 2.8657 no 2_655
H7 H26 2.8785 no 2_655
H7 H40 3.4964 no 2_656
H9 C25 3.0474 no 1_455
H9 C26 3.0946 no 1_455
H9 C35 2.8662 no 1_556
H9 H25 2.9035 no 1_455
H9 H26 2.9949 no 1_455
H9 H35A 2.6607 no 1_556
H9 H35B 2.4699 no 1_556
H9 H35C 3.0062 no 1_556
H11A C6 3.0849 no 2_645
H11A H5 3.4813 no 2_645
H11A H6 2.3525 no 2_645
H11A H20 2.9653 no 2_646
H11B O2 2.9634 no 2_545
H11B C19 3.4203 no 2_646
H11B C20 3.2787 no 2_646
H11B H6 3.5426 no 2_645
H11B H19 2.8763 no 2_646
H11B H20 2.5927 no 2_646
H11B H26 2.8558 no 1_455
H12A S2 3.4304 no 1_554
H12A O4 2.3885 no 1_554
H12A H5 3.4667 no 2_645
H12A H6 2.8202 no 2_645
H12A H40 3.4543 no 1_454
H12B O2 2.8512 no 2_545
H12B O4 3.4949 no 1_554
H12B C5 3.3192 no 2_645
H12B C6 3.5644 no 2_645
H12B C40 3.3499 no 1_454
H12B C42 3.5160 no 1_454
H12B H5 2.5590 no 2_645
H12B H6 3.0520 no 2_645
H12B H40 2.5100 no 1_454
H12B H42A 3.0552 no 1_454
H12B H42B 3.2703 no 1_454
H13A C26 2.9050 no 1_455
H13A C27 3.2694 no 1_455
H13A C35 3.0248 no 1_556
H13A H26 2.5142 no 1_455
H13A H27 3.1848 no 1_455
H13A H35A 2.4110 no 1_556
H13A H35B 2.7812 no 1_556
H13B C19 3.3136 no 2_646
H13B H19 2.6179 no 2_646
H13B H26 3.3989 no 1_455
H18 C32 3.3435 no 1_656
H18 C35 3.3896 no 1_656
H18 C37 3.4019 no 2_656
H18 H35C 2.7102 no 1_656
H18 H37 2.7221 no 2_656
H18 H38 3.1411 no 2_656
H19 C13 3.4866 no 2_656
H19 C29 3.4008 no 1_656
H19 C30 3.2212 no 1_656
H19 C31 3.3548 no 1_656
H19 C37 3.5543 no 2_656
H19 H11B 2.8763 no 2_656
H19 H13B 2.6179 no 2_656
H19 H30 3.5311 no 1_656
H19 H37 2.7320 no 2_656
H20 S1 3.4404 no 1_656
H20 O2 3.2715 no 1_656
H20 O3 3.3515 no 1_656
H20 C5 3.4982 no 1_556
H20 C11 3.2217 no 2_656
H20 C29 3.5311 no 1_656
H20 H5 3.4447 no 1_556
H20 H11A 2.9653 no 2_656
H20 H11B 2.5927 no 2_656
H21 H24 3.5212 no 1_556
H24 O4 2.9907 no 1_554
H24 H6 3.2840 no 2_645
H24 H21 3.5212 no 1_554
H24 H41 3.2771 no 1_554
H25 O1 2.6126 no 1_655
H25 O3 3.2365 no 1_655
H25 C9 3.2641 no 1_655
H25 C40 3.3530 no 1_554
H25 C41 3.0758 no 1_554
H25 H6 3.3427 no 2_645
H25 H7 2.8657 no 2_645
H25 H9 2.9035 no 1_655
H25 H34 3.3869 no 1_655
H25 H40 3.1125 no 1_554
H25 H41 2.6054 no 1_554
H26 O1 3.1292 no 1_655
H26 O2 3.2713 no 2_645
H26 C9 3.3385 no 1_655
H26 C10 3.5251 no 1_655
H26 C11 3.4650 no 1_655
H26 C13 3.2124 no 1_655
H26 C30 3.2717 no 2_645
H26 H7 2.8785 no 2_645
H26 H9 2.9949 no 1_655
H26 H11B 2.8558 no 1_655
H26 H13A 2.5142 no 1_655
H26 H13B 3.3989 no 1_655
H26 H30 2.5077 no 2_645
H26 H35A 3.4215 no 1_656
H27 C31 3.4695 no 2_645
H27 H13A 3.1848 no 1_655
H27 H30 3.0986 no 2_645
H27 H31 2.8250 no 2_645
H27 H33 3.3922 no 1_656
H27 H35A 3.1679 no 1_656
H28 H33 3.1019 no 1_656
H28 H35A 3.5879 no 1_656
H30 C26 2.9087 no 2_655
H30 C27 3.2283 no 2_655
H30 H19 3.5311 no 1_454
H30 H26 2.5077 no 2_655
H30 H27 3.0986 no 2_655
H31 C27 3.4873 no 2_655
H31 C42 3.2826 no 2_655
H31 H27 2.8250 no 2_655
H31 H38 3.1572 no 2_655
H31 H42B 3.4851 no 2_655
H31 H42C 2.3892 no 2_655
H33 O5 3.3035 no 1_554
H33 C27 3.5280 no 1_454
H33 C28 3.3674 no 1_454
H33 C39 3.5896 no 1_454
H33 C40 2.9581 no 1_454
H33 C41 3.3475 no 1_454
H33 H27 3.3922 no 1_454
H33 H28 3.1019 no 1_454
H33 H40 2.7777 no 1_454
H33 H41 3.4420 no 1_454
H33 H42B 3.4877 no 1_454
H34 C40 2.8526 no 1_454
H34 C41 2.9279 no 1_454
H34 H25 3.3869 no 1_455
H34 H40 2.3025 no 1_454
H34 H41 2.4668 no 1_454
H35A O5 3.5424 no 1_554
H35A N2 3.5034 no 1_554
H35A C9 3.5895 no 1_554
H35A C13 3.2251 no 1_554
H35A C15 3.4190 no 1_554
H35A C23 3.5838 no 1_454
H35A C25 3.4779 no 1_454
H35A C26 3.0604 no 1_454
H35A C27 2.8927 no 1_454
H35A C28 3.1708 no 1_454
H35A H9 2.6607 no 1_554
H35A H13A 2.4110 no 1_554
H35A H26 3.4215 no 1_454
H35A H27 3.1679 no 1_454
H35A H28 3.5879 no 1_454
H35B N2 2.8793 no 1_554
H35B C1 3.5640 no 1_554
H35B C9 3.2305 no 1_554
H35B C13 3.1799 no 1_554
H35B C15 2.7975 no 1_554
H35B C16 3.2867 no 1_554
H35B C22 3.4527 no 1_554
H35B H9 2.4699 no 1_554
H35B H13A 2.7812 no 1_554
H35B H38 3.5915 no 2_655
H35B H42C 2.7350 no 2_655
H35C C4 3.4530 no 1_454
H35C C18 3.3863 no 1_454
H35C C42 3.4144 no 2_655
H35C H4 2.5476 no 1_454
H35C H9 3.0062 no 1_554
H35C H18 2.7102 no 1_454
H35C H42A 3.3667 no 2_655
H35C H42C 2.6982 no 2_655
H37 C4 3.5919 no 2_646
H37 C5 3.5192 no 2_646
H37 C18 2.9936 no 2_646
H37 C19 3.0108 no 2_646
H37 H18 2.7221 no 2_646
H37 H19 2.7320 no 2_646
H38 C17 3.1810 no 2_646
H38 C18 2.9529 no 2_646
H38 C19 3.2898 no 2_646
H38 H18 3.1411 no 2_646
H38 H31 3.1572 no 2_645
H38 H35B 3.5915 no 2_645
H40 O1 2.8436 no 1_656
H40 O2 3.5264 no 2_646
H40 C12 3.0553 no 1_656
H40 C33 3.2324 no 1_656
H40 C34 3.0002 no 1_656
H40 H7 3.4964 no 2_646
H40 H12A 3.4543 no 1_656
H40 H12B 2.5100 no 1_656
H40 H25 3.1125 no 1_556
H40 H33 2.7777 no 1_656
H40 H34 2.3025 no 1_656
H41 C25 3.3696 no 1_556
H41 C34 3.2212 no 1_656
H41 H24 3.2771 no 1_556
H41 H25 2.6054 no 1_556
H41 H33 3.4420 no 1_656
H41 H34 2.4668 no 1_656
H42A S1 3.0295 no 2_646
H42A O2 2.5506 no 2_646
H42A O3 3.1789 no 2_646
H42A N1 3.1374 no 2_646
H42A C5 3.3931 no 2_746
H42A H4 3.4382 no 2_746
H42A H5 2.5430 no 2_746
H42A H12B 3.0552 no 1_656
H42A H35C 3.3667 no 2_645
H42B O5 2.6196 no 1_655
H42B H5 2.9289 no 2_746
H42B H12B 3.2703 no 1_656
H42B H31 3.4851 no 2_645
H42B H33 3.4877 no 1_656
H42C C31 3.1472 no 2_645
H42C C32 3.5419 no 2_645
H42C C35 3.0699 no 2_645
H42C H31 2.3892 no 2_645
H42C H35B 2.7350 no 2_645
H42C H35C 2.6982 no 2_645

loop_
_geom_torsion_atom_site_label_1
_geom_torsion_atom_site_label_2
_geom_torsion_atom_site_label_3
_geom_torsion_atom_site_label_4
_geom_torsion
_geom_torsion_publ_flag
O2 S1 N1 C1 158.3(4) no
O2 S1 N1 C8 -42.4(4) no
O2 S1 C29 C30 31.9(4) no
O2 S1 C29 C34 -147.5(3) no
O3 S1 N1 C1 29.1(4) no
O3 S1 N1 C8 -171.6(4) no
O3 S1 C29 C30 165.8(3) no
O3 S1 C29 C34 -13.5(4) no
N1 S1 C29 C30 -80.5(4) no
N1 S1 C29 C34 100.1(4) no
C29 S1 N1 C1 -87.8(4) no
C29 S1 N1 C8 71.5(4) no
O4 S2 N2 C15 176.8(3) no
O4 S2 N2 C22 41.6(4) no
O4 S2 C36 C37 147.0(4) no
O4 S2 C36 C41 -35.6(5) no
O5 S2 N2 C15 -53.1(4) no
O5 S2 N2 C22 171.7(4) no
O5 S2 C36 C37 12.7(5) no
O5 S2 C36 C41 -169.9(4) no
N2 S2 C36 C37 -99.6(4) no
N2 S2 C36 C41 77.8(4) no
C36 S2 N2 C15 61.6(4) no
C36 S2 N2 C22 -73.6(4) no
C9 O1 C12 C11 41.3(5) no
C12 O1 C9 C1 84.4(5) no
C12 O1 C9 C10 -27.7(5) no
S1 N1 C1 C2 166.3(3) no
S1 N1 C1 C9 -14.8(8) no
S1 N1 C8 C3 -164.9(3) no
S1 N1 C8 C7 16.6(8) no
C1 N1 C8 C3 -2.3(5) no
C1 N1 C8 C7 179.2(5) no
C8 N1 C1 C2 3.6(5) no
C8 N1 C1 C9 -177.4(5) no
S2 N2 C15 C13 41.8(7) no
S2 N2 C15 C16 -142.5(3) no
S2 N2 C22 C17 141.0(4) no
S2 N2 C22 C21 -42.6(7) no
C15 N2 C22 C17 1.3(5) no
C15 N2 C22 C21 177.7(5) no
C22 N2 C15 C13 -176.7(5) no
C22 N2 C15 C16 -1.0(5) no
N1 C1 C2 C3 -3.5(6) no
N1 C1 C2 C14 167.8(4) no
N1 C1 C9 O1 67.8(7) no
N1 C1 C9 C10 -177.6(5) no
C2 C1 C9 O1 -113.2(5) no
C2 C1 C9 C10 1.3(6) no
C9 C1 C2 C3 177.3(4) no
C9 C1 C2 C14 -11.4(6) no
C1 C2 C3 C4 -175.8(5) no
C1 C2 C3 C8 1.9(6) no
C1 C2 C14 C10 15.6(5) no
C1 C2 C14 C16 -91.1(5) no
C1 C2 C14 C23 140.0(4) no
C3 C2 C14 C10 -176.9(6) no
C3 C2 C14 C16 76.5(8) no
C3 C2 C14 C23 -52.5(8) no
C14 C2 C3 C4 16.4(11) no
C14 C2 C3 C8 -165.9(6) no
C2 C3 C4 C5 178.0(5) no
C2 C3 C8 N1 0.3(6) no
C2 C3 C8 C7 179.0(4) no
C4 C3 C8 N1 178.5(4) no
C4 C3 C8 C7 -2.9(8) no
C8 C3 C4 C5 0.5(7) no
C3 C4 C5 C6 1.8(8) no
C4 C5 C6 C7 -1.9(8) no
C5 C6 C7 C8 -0.4(8) no
C6 C7 C8 N1 -178.9(5) no
C6 C7 C8 C3 2.7(8) no
O1 C9 C10 C11 3.5(5) no
O1 C9 C10 C13 -116.5(4) no
O1 C9 C10 C14 127.1(4) no
C1 C9 C10 C11 -115.5(4) no
C1 C9 C10 C13 124.5(4) no
C1 C9 C10 C14 8.2(5) no
C9 C10 C11 C12 20.6(5) no
C9 C10 C13 C15 -96.7(4) no
C9 C10 C14 C2 -13.9(5) no
C9 C10 C14 C16 101.2(4) no
C9 C10 C14 C23 -139.1(4) no
C11 C10 C13 C15 149.0(4) no
C13 C10 C11 C12 141.8(4) no
C11 C10 C14 C2 99.0(5) no
C11 C10 C14 C16 -145.8(4) no
C11 C10 C14 C23 -26.2(6) no
C14 C10 C11 C12 -94.3(5) no
C13 C10 C14 C2 -134.6(4) no
C13 C10 C14 C16 -19.5(5) no
C13 C10 C14 C23 100.2(4) no
C14 C10 C13 C15 18.9(5) no
C10 C11 C12 O1 -38.3(5) no
C10 C13 C15 N2 163.7(5) no
C10 C13 C15 C16 -11.8(5) no
C2 C14 C16 C15 121.3(4) no
C2 C14 C16 C17 -55.6(7) no
C2 C14 C23 C24 -20.7(6) no
C2 C14 C23 C28 163.2(4) no
C10 C14 C16 C15 13.0(5) no
C10 C14 C16 C17 -163.9(5) no
C10 C14 C23 C24 97.7(5) no
C10 C14 C23 C28 -78.4(5) no
C16 C14 C23 C24 -149.5(4) no
C16 C14 C23 C28 34.5(6) no
C23 C14 C16 C15 -108.2(5) no
C23 C14 C16 C17 75.0(7) no
N2 C15 C16 C14 -177.5(4) no
N2 C15 C16 C17 0.3(5) no
C13 C15 C16 C14 -1.0(6) no
C13 C15 C16 C17 176.8(4) no
C14 C16 C17 C18 -1.4(10) no
C14 C16 C17 C22 177.4(5) no
C15 C16 C17 C18 -178.3(5) no
C15 C16 C17 C22 0.5(5) no
C16 C17 C18 C19 178.2(5) no
C16 C17 C22 N2 -1.1(5) no
C16 C17 C22 C21 -177.8(4) no
C18 C17 C22 N2 177.9(4) no
C18 C17 C22 C21 1.2(7) no
C22 C17 C18 C19 -0.4(7) no
C17 C18 C19 C20 0.4(7) no
C18 C19 C20 C21 -1.0(8) no
C19 C20 C21 C22 1.6(8) no
C20 C21 C22 N2 -177.7(5) no
C20 C21 C22 C17 -1.7(8) no
C14 C23 C24 C25 -178.4(4) no
C14 C23 C28 C27 177.4(4) no
C24 C23 C28 C27 1.3(7) no
C28 C23 C24 C25 -2.3(7) no
C23 C24 C25 C26 2.0(7) no
C24 C25 C26 C27 -0.8(8) no
C25 C26 C27 C28 -0.2(8) no
C26 C27 C28 C23 -0.1(8) no
S1 C29 C30 C31 -177.0(3) no
S1 C29 C34 C33 174.6(3) no
C30 C29 C34 C33 -4.7(7) no
C34 C29 C30 C31 2.4(7) no
C29 C30 C31 C32 1.9(8) no
C30 C31 C32 C33 -3.8(8) no
C30 C31 C32 C35 174.2(5) no
C31 C32 C33 C34 1.4(8) no
C35 C32 C33 C34 -176.6(5) no
C32 C33 C34 C29 2.7(8) no
S2 C36 C37 C38 174.9(4) no
S2 C36 C41 C40 -175.6(4) no
C37 C36 C41 C40 1.8(9) no
C41 C36 C37 C38 -2.5(8) no
C36 C37 C38 C39 0.7(8) no
C37 C38 C39 C40 1.7(8) no
C37 C38 C39 C42 -179.8(5) no
C38 C39 C40 C41 -2.4(9) no
C42 C39 C40 C41 179.1(5) no
C39 C40 C41 C36 0.7(9) no
